data_4127316
loop_
_publ_author_name
'Tokunaga, Ayako'
'Uriarte, Lucas Martinez'
'Mutoh, Katsuya'
'Fron, Eduard'
'Hofkens, Johan'
'Sliwa, Michel'
'Abe, Jiro'

_publ_section_title
;
 Photochromic Reaction by Red Light via Triplet Fusion Upconversion.
;
_journal_name_full 'Journal of the American Chemical Society'
_journal_paper_doi 10.1021/jacs.9b08219
_journal_year 2019
_chemical_formula_moiety 'C49 H40 N2 O'
_chemical_formula_sum 'C49 H40 N2 O'
_chemical_formula_weight 672.83
_chemical_name_systematic Pery-RPIC
_space_group_crystal_system triclinic
_space_group_IT_number 2
_space_group_name_Hall '-P 1'
_space_group_name_H-M_alt 'P -1'
_symmetry_space_group_name_Hall '-P 1'
_symmetry_space_group_name_H-M 'P -1'
_atom_sites_solution_hydrogens difmap
_atom_sites_solution_primary dual
_audit_creation_date 2019-08-07
_audit_creation_method
;
Olex2 1.3-ac4
(compiled 2019.04.23 svn.r3594 for Rigaku Oxford Diffraction, GUI svn.r5739)
;
_cell_angle_alpha 101.242(4)
_cell_angle_beta 92.464(4)
_cell_angle_gamma 110.000(4)
_cell_formula_units_Z 2
_cell_length_a 11.9427(6)
_cell_length_b 12.7996(6)
_cell_length_c 12.8505(6)
_cell_measurement_reflns_used 11152
_cell_measurement_temperature 100.00(10)
_cell_measurement_theta_max 30.4280
_cell_measurement_theta_min 1.9310
_cell_volume 1797.60(16)
_computing_cell_refinement 'CrysAlisPro 1.171.40.53a (Rigaku OD, 2019)'
_computing_data_collection 'CrysAlisPro 1.171.40.53a (Rigaku OD, 2019)'
_computing_data_reduction 'CrysAlisPro 1.171.40.53a (Rigaku OD, 2019)'
_computing_molecular_graphics 'Olex2 (Dolomanov et al., 2009)'
_computing_publication_material 'Olex2 (Dolomanov et al., 2009)'
_computing_structure_refinement 'ShelXL (Sheldrick, 2015)'
_computing_structure_solution 'ShelXT (Sheldrick, 2015)'
_diffrn_ambient_environment N~2~
_diffrn_ambient_temperature 100.00(10)
_diffrn_detector 'CCD plate'
_diffrn_detector_area_resol_mean 10.0000
_diffrn_measured_fraction_theta_full 0.993
_diffrn_measured_fraction_theta_max 0.935
_diffrn_measurement_details
;
List of Runs (angles in degrees, time in seconds):

  # Type    Start    End  Width  t~exp~   \w     \q     \k     \f   Frames
--------------------------------------------------------------------------
  1  \w     52.00  95.00   0.50   40.00    --   20.00  54.00  52.14   86
  2  \w    -72.00 -27.00   0.50   40.00    --   20.00  54.00  78.80   90
  3  \w     40.00 107.00   0.50   40.00    --   20.00  54.00  78.80  134
  4  \w    -73.00 108.00   0.50   40.00    --   20.00  54.00 -83.82  362
  5  \w    -74.00 108.00   0.50   40.00    --   20.00  54.00 150.00  364
  6  \w      1.00  44.00   0.50   40.00    --   20.00  54.00-180.00   86
  7  \w    -68.00  59.00   0.50   40.00    --   20.00  54.00-120.00  254
  8  \w    -71.00 -42.00   0.50   40.00    --   20.00  54.00 120.00   58
  9  \w     20.00  45.00   0.50   40.00    --   20.00  54.00 120.00   50
 10  \w     72.00  97.00   0.50   40.00    --   20.00  54.00 120.00   50
 11  \w     75.00 100.00   0.50   40.00    --   20.00  54.00 -60.00   50
 12  \w    -68.00  61.00   0.50   40.00    --   20.00  54.00-150.00  258
 13  \w    -74.00 -49.00   0.50   40.00    --   20.00  54.00  30.00   50
 14  \w    -67.00   2.00   0.50   40.00    --   20.00  54.00 -30.00  138
 15  \w     19.00  44.00   0.50   40.00    --   20.00  54.00  52.14   50
;
_diffrn_measurement_device 'two-circle diffractometer'
_diffrn_measurement_device_type 'XtaLAB Mini II (JP)'
_diffrn_measurement_method '\w scans'
_diffrn_orient_matrix_type 'CrysAlisPro convention (1999,Acta A55,543-557)'
_diffrn_orient_matrix_UB_11 -0.0427665000
_diffrn_orient_matrix_UB_12 -0.0078274000
_diffrn_orient_matrix_UB_13 0.0371265000
_diffrn_orient_matrix_UB_21 -0.0324313000
_diffrn_orient_matrix_UB_22 0.0252739000
_diffrn_orient_matrix_UB_23 -0.0279870000
_diffrn_orient_matrix_UB_31 -0.0342242000
_diffrn_orient_matrix_UB_32 -0.0544084000
_diffrn_orient_matrix_UB_33 -0.0324164000
_diffrn_radiation_monochromator graphite
_diffrn_radiation_probe x-ray
_diffrn_radiation_type 'Mo K\a'
_diffrn_radiation_wavelength 0.71073
_diffrn_reflns_av_R_equivalents 0.0361
_diffrn_reflns_av_unetI/netI 0.0528
_diffrn_reflns_Laue_measured_fraction_full 0.993
_diffrn_reflns_Laue_measured_fraction_max 0.935
_diffrn_reflns_limit_h_max 16
_diffrn_reflns_limit_h_min -17
_diffrn_reflns_limit_k_max 18
_diffrn_reflns_limit_k_min -18
_diffrn_reflns_limit_l_max 18
_diffrn_reflns_limit_l_min -18
_diffrn_reflns_number 33685
_diffrn_reflns_point_group_measured_fraction_full 0.993
_diffrn_reflns_point_group_measured_fraction_max 0.935
_diffrn_reflns_theta_full 25.242
_diffrn_reflns_theta_max 30.694
_diffrn_reflns_theta_min 2.098
_diffrn_source 'fine-focus sealed X-ray tube'
_diffrn_source_type 'Rigaku (Mo) X-ray Source'
_exptl_absorpt_coefficient_mu 0.073
_exptl_absorpt_correction_T_max 1.00000
_exptl_absorpt_correction_T_min 0.93512
_exptl_absorpt_correction_type multi-scan
_exptl_absorpt_process_details
;
CrysAlisPro 1.171.40.53a (Rigaku Oxford Diffraction, 2019)
Empirical absorption correction using spherical harmonics,
 implemented in SCALE3 ABSPACK scaling algorithm.
;
_exptl_crystal_colour yellow
_exptl_crystal_colour_primary yellow
_exptl_crystal_density_diffrn 1.243
_exptl_crystal_description block
_exptl_crystal_F_000 712
_exptl_crystal_preparation synthesized
_exptl_crystal_recrystallization_method 'recrestalized in acetonitrile'
_exptl_crystal_size_max 0.2
_exptl_crystal_size_mid 0.15
_exptl_crystal_size_min 0.1
_refine_diff_density_max 0.440
_refine_diff_density_min -0.267
_refine_diff_density_rms 0.053
_refine_ls_extinction_method none
_refine_ls_goodness_of_fit_ref 0.971
_refine_ls_hydrogen_treatment refall
_refine_ls_matrix_type full
_refine_ls_number_parameters 629
_refine_ls_number_reflns 10437
_refine_ls_number_restraints 0
_refine_ls_restrained_S_all 0.971
_refine_ls_R_factor_all 0.0803
_refine_ls_R_factor_gt 0.0538
_refine_ls_shift/su_max 0.000
_refine_ls_shift/su_mean 0.000
_refine_ls_structure_factor_coef Fsqd
_refine_ls_weighting_details 'w=1/[\s^2^(Fo^2^)+(0.1000P)^2^] where P=(Fo^2^+2Fc^2^)/3'
_refine_ls_weighting_scheme calc
_refine_ls_wR_factor_gt 0.1372
_refine_ls_wR_factor_ref 0.1515
_reflns_Friedel_coverage 0.000
_reflns_number_gt 7774
_reflns_number_total 10437
_reflns_threshold_expression 'I > 2\s(I)'
_cod_data_source_file ja9b08219_si_002.cif
_cod_data_source_block 20190722_peryrpic
_cod_database_code 4127316
_shelx_shelxl_version_number 2018/3
_publ_section_exptl
;
Any special experimental details
;
_chemical_oxdiff_formula C49H40N2O
_chemical_oxdiff_usercomment acetonitrile
_shelx_space_group_comment
;
The symmetry employed for this shelxl refinement is uniquely defined
by the following loop, which should always be used as a source of
symmetry information in preference to the above space-group names.
They are only intended as comments.
;
_shelx_estimated_absorpt_t_max 0.993
_shelx_estimated_absorpt_t_min 0.985
_diffrn_oxdiff_digest_frames
;
0192fed031757fe43dbce590a6906e678e0208069a2
;
_reflns_odcompleteness_completeness 99.18
_reflns_odcompleteness_iscentric 1
_reflns_odcompleteness_theta 26.32
_olex2_refinement_description
;
;
_olex2_date_sample_data_collection 2019-07-23
_olex2_date_sample_submission 2019-07-22
_olex2_exptl_crystal_mounting_method 'loop and Parabar 10312'
_olex2_submission_original_sample_id Pery-RPIC
_olex2_submission_special_instructions 'No special instructions were received'
_oxdiff_exptl_absorpt_empirical_details
;
Empirical correction (ABSPACK) includes:
- Absorption correction using spherical harmonics
- Frame scaling
;
_oxdiff_exptl_absorpt_empirical_full_max 1.159
_oxdiff_exptl_absorpt_empirical_full_min 0.914

loop_
_space_group_symop_operation_xyz
'x, y, z'
'-x, -y, -z'

loop_
_atom_site_label
_atom_site_type_symbol
_atom_site_fract_x
_atom_site_fract_y
_atom_site_fract_z
_atom_site_U_iso_or_equiv
_atom_site_adp_type
_atom_site_occupancy
_atom_site_site_symmetry_order
_atom_site_calc_flag
O001 O 0.44499(11) 0.38451(9) 0.90432(8) 0.0295(3) Uani 1 1 d
N002 N 0.16338(10) 0.09982(9) 0.35708(9) 0.0150(2) Uani 1 1 d
N003 N 0.31290(10) 0.17812(9) 0.48713(8) 0.0132(2) Uani 1 1 d
C004 C 0.35542(11) 0.11854(10) 0.40628(10) 0.0124(2) Uani 1 1 d
C005 C 0.47739(11) 0.13254(10) 0.44758(10) 0.0123(2) Uani 1 1 d
C006 C 0.26054(11) 0.06984(10) 0.32476(10) 0.0131(2) Uani 1 1 d
C007 C 0.50006(11) 0.19425(10) 0.55472(10) 0.0131(2) Uani 1 1 d
C008 C 0.56775(12) 0.09859(11) 0.40315(11) 0.0155(3) Uani 1 1 d
C009 C 0.09507(11) 0.39734(10) 0.60128(10) 0.0132(2) Uani 1 1 d
C00A C 0.33596(11) 0.16425(11) 0.67231(10) 0.0136(2) Uani 1 1 d
C00B C 0.14791(11) 0.33704(10) 0.52542(10) 0.0134(2) Uani 1 1 d
C00C C 0.43606(11) 0.40869(10) 0.72602(10) 0.0138(2) Uani 1 1 d
C00D C 0.19772(11) 0.16383(10) 0.45518(10) 0.0136(2) Uani 1 1 d
C00E C -0.01215(12) 0.51927(11) 0.75278(10) 0.0161(3) Uani 1 1 d
C00F C 0.02566(11) 0.34075(10) 0.67554(10) 0.0137(2) Uani 1 1 d
C00G C 0.42656(11) 0.35339(10) 0.62385(10) 0.0136(2) Uani 1 1 d
C00H C 0.05832(12) 0.16685(11) 0.59299(11) 0.0154(3) Uani 1 1 d
C00I C 0.39250(11) 0.22648(10) 0.58950(10) 0.0129(2) Uani 1 1 d
C00J C 0.34143(11) 0.21427(10) 0.77485(10) 0.0139(2) Uani 1 1 d
C00K C 0.14561(12) -0.02254(11) 0.14531(10) 0.0161(3) Uani 1 1 d
C00L C 0.67500(12) 0.12433(10) 0.46723(11) 0.0163(3) Uani 1 1 d
C00M C 0.60641(12) 0.21906(11) 0.61852(11) 0.0154(3) Uani 1 1 d
C00N C 0.21552(12) 0.39280(11) 0.45099(11) 0.0159(3) Uani 1 1 d
C00O C 0.32633(13) -0.05743(12) 0.18461(11) 0.0192(3) Uani 1 1 d
C00P C 0.13029(11) 0.22086(10) 0.52476(10) 0.0136(2) Uani 1 1 d
C00Q C 0.69457(12) 0.18244(11) 0.57412(11) 0.0168(3) Uani 1 1 d
C00R C 0.00641(12) 0.22614(11) 0.66786(11) 0.0156(3) Uani 1 1 d
C00S C 0.05402(12) 0.57464(11) 0.67683(11) 0.0157(3) Uani 1 1 d
C00T C -0.02503(12) 0.40470(11) 0.75630(10) 0.0161(3) Uani 1 1 d
C00U C 0.24627(11) -0.00304(10) 0.21743(10) 0.0137(2) Uani 1 1 d
C00V C 0.17846(12) 0.56338(11) 0.52633(11) 0.0182(3) Uani 1 1 d
C00W C 0.11164(11) 0.51345(10) 0.60072(10) 0.0146(2) Uani 1 1 d
C00X C 0.12693(13) -0.09339(12) 0.04423(11) 0.0183(3) Uani 1 1 d
C00Y C 0.41071(12) 0.33990(11) 0.80990(10) 0.0169(3) Uani 1 1 d
C00Z C 0.20798(13) -0.14548(12) 0.01211(11) 0.0201(3) Uani 1 1 d
C010 C 0.28265(12) 0.14830(11) 0.85728(10) 0.0155(3) Uani 1 1 d
C011 C 0.47536(12) 0.53877(11) 0.76166(10) 0.0159(3) Uani 1 1 d
C012 C 0.22990(12) 0.50371(11) 0.45141(11) 0.0181(3) Uani 1 1 d
C013 C -0.06838(12) 0.57843(12) 0.82667(11) 0.0190(3) Uani 1 1 d
C014 C 0.30769(13) -0.12710(12) 0.08258(11) 0.0224(3) Uani 1 1 d
C015 C 0.48096(15) 0.59294(12) 0.66482(12) 0.0224(3) Uani 1 1 d
C016 C 0.05948(13) 0.68453(11) 0.67517(12) 0.0204(3) Uani 1 1 d
C017 C -0.08634(14) 0.35666(13) 0.83439(12) 0.0229(3) Uani 1 1 d
C018 C -0.06232(13) 0.68922(12) 0.81911(12) 0.0218(3) Uani 1 1 d
C019 C 0.37898(13) 0.14114(13) 0.93598(12) 0.0215(3) Uani 1 1 d
C01A C -0.00037(13) 0.74054(12) 0.74531(12) 0.0218(3) Uani 1 1 d
C01B C -0.13064(14) 0.52522(13) 0.90408(12) 0.0243(3) Uani 1 1 d
C01C C 0.60128(13) 0.58759(12) 0.82491(12) 0.0206(3) Uani 1 1 d
C01D C 0.20493(14) 0.20762(13) 0.91849(12) 0.0224(3) Uani 1 1 d
C01E C 0.38493(14) 0.57046(13) 0.83124(13) 0.0252(3) Uani 1 1 d
C01F C 0.20026(14) 0.02651(12) 0.80270(12) 0.0212(3) Uani 1 1 d
C01G C -0.13844(15) 0.41708(14) 0.90866(12) 0.0270(3) Uani 1 1 d
H012 H 0.2760(14) 0.5404(13) 0.3956(13) 0.020(4) Uiso 1 1 d
H00R H -0.0422(14) 0.1829(13) 0.7164(13) 0.022(4) Uiso 1 1 d
H008 H 0.5557(13) 0.0571(12) 0.3259(12) 0.014(4) Uiso 1 1 d
H00G H 0.4458(13) 0.3940(12) 0.5646(12) 0.016(4) Uiso 1 1 d
H00M H 0.6218(14) 0.2623(13) 0.6927(13) 0.024(4) Uiso 1 1 d
H00Q H 0.7709(15) 0.1995(13) 0.6182(13) 0.024(4) Uiso 1 1 d
H016 H 0.1023(15) 0.7243(14) 0.6199(13) 0.026(4) Uiso 1 1 d
H00A H 0.2954(14) 0.0820(13) 0.6457(12) 0.019(4) Uiso 1 1 d
H00L H 0.7384(14) 0.0998(13) 0.4355(12) 0.021(4) Uiso 1 1 d
H00V H 0.1912(17) 0.6443(16) 0.5236(14) 0.040(5) Uiso 1 1 d
H01R H 0.1605(15) -0.0116(13) 0.8594(13) 0.025(4) Uiso 1 1 d
H01O H 0.3006(16) 0.5375(14) 0.7905(13) 0.029(4) Uiso 1 1 d
H00X H 0.0576(15) -0.1048(13) -0.0019(13) 0.021(4) Uiso 1 1 d
H01I H 0.6038(14) 0.5603(13) 0.8918(13) 0.023(4) Uiso 1 1 d
H00O H 0.3964(15) -0.0451(14) 0.2337(13) 0.026(4) Uiso 1 1 d
H01D H 0.4394(15) 0.2198(15) 0.9738(13) 0.028(4) Uiso 1 1 d
H01P H 0.3866(16) 0.5456(15) 0.9008(15) 0.037(5) Uiso 1 1 d
H00H H 0.0452(14) 0.0863(13) 0.5907(12) 0.023(4) Uiso 1 1 d
H01J H 0.6621(15) 0.5637(14) 0.7803(13) 0.026(4) Uiso 1 1 d
H00N H 0.2477(14) 0.3489(13) 0.3963(13) 0.022(4) Uiso 1 1 d
H01A H 0.3979(15) 0.5622(14) 0.6177(13) 0.028(4) Uiso 1 1 d
H01L H 0.2542(16) 0.2865(15) 0.9602(14) 0.031(5) Uiso 1 1 d
H01G H -0.0009(15) 0.8144(14) 0.7381(13) 0.028(4) Uiso 1 1 d
H017 H -0.0959(14) 0.2769(14) 0.8389(13) 0.025(4) Uiso 1 1 d
H01B H 0.5411(17) 0.5766(15) 0.6135(15) 0.039(5) Uiso 1 1 d
H01H H -0.1693(16) 0.5676(15) 0.9570(14) 0.034(5) Uiso 1 1 d
H01E H 0.4248(16) 0.0943(15) 0.8980(14) 0.035(5) Uiso 1 1 d
H01U H -0.1793(16) 0.3780(15) 0.9642(14) 0.034(5) Uiso 1 1 d
H00K H 0.0887(14) 0.0140(13) 0.1674(12) 0.023(4) Uiso 1 1 d
H00Z H 0.1965(15) -0.1935(14) -0.0606(14) 0.028(4) Uiso 1 1 d
H01C H 0.5059(15) 0.6769(15) 0.6919(13) 0.028(5) Uiso 1 1 d
H01S H 0.2465(15) -0.0231(14) 0.7643(13) 0.026(4) Uiso 1 1 d
H014 H 0.3643(16) -0.1640(15) 0.0627(14) 0.033(5) Uiso 1 1 d
H01M H 0.1639(16) 0.1620(15) 0.9692(14) 0.030(5) Uiso 1 1 d
H01K H 0.6287(15) 0.6734(14) 0.8440(13) 0.025(4) Uiso 1 1 d
H01Q H 0.4084(17) 0.6552(16) 0.8482(15) 0.040(5) Uiso 1 1 d
H01F H 0.3379(15) 0.0986(14) 0.9933(13) 0.028(4) Uiso 1 1 d
H018 H -0.1041(16) 0.7286(14) 0.8683(14) 0.034(5) Uiso 1 1 d
H01T H 0.1346(15) 0.0256(13) 0.7472(13) 0.024(4) Uiso 1 1 d
H01N H 0.1397(16) 0.2150(14) 0.8660(14) 0.032(5) Uiso 1 1 d

loop_
_atom_site_aniso_label
_atom_site_aniso_U_11
_atom_site_aniso_U_22
_atom_site_aniso_U_33
_atom_site_aniso_U_23
_atom_site_aniso_U_13
_atom_site_aniso_U_12
O001 0.0450(7) 0.0212(5) 0.0120(5) -0.0001(4) 0.0007(5) 0.0013(5)
N002 0.0154(5) 0.0152(5) 0.0148(5) 0.0016(4) 0.0020(4) 0.0069(4)
N003 0.0142(5) 0.0136(5) 0.0113(5) -0.0010(4) 0.0017(4) 0.0064(4)
C004 0.0162(6) 0.0117(5) 0.0109(5) 0.0019(4) 0.0046(5) 0.0068(5)
C005 0.0139(6) 0.0107(5) 0.0118(5) 0.0019(4) 0.0014(5) 0.0042(5)
C006 0.0152(6) 0.0129(6) 0.0119(5) 0.0019(5) 0.0020(5) 0.0060(5)
C007 0.0150(6) 0.0115(5) 0.0130(6) 0.0023(5) 0.0027(5) 0.0050(5)
C008 0.0166(6) 0.0132(6) 0.0159(6) 0.0001(5) 0.0038(5) 0.0060(5)
C009 0.0118(6) 0.0132(6) 0.0141(6) 0.0009(5) 0.0000(5) 0.0051(5)
C00A 0.0133(6) 0.0129(6) 0.0140(6) 0.0018(5) 0.0029(5) 0.0045(5)
C00B 0.0113(6) 0.0139(6) 0.0146(6) 0.0015(5) 0.0007(5) 0.0050(5)
C00C 0.0118(6) 0.0137(6) 0.0146(6) 0.0008(5) 0.0019(5) 0.0042(5)
C00D 0.0131(6) 0.0128(6) 0.0144(6) 0.0022(5) 0.0015(5) 0.0047(5)
C00E 0.0151(6) 0.0155(6) 0.0166(6) -0.0019(5) -0.0014(5) 0.0075(5)
C00F 0.0122(6) 0.0152(6) 0.0145(6) 0.0021(5) 0.0011(5) 0.0065(5)
C00G 0.0133(6) 0.0136(6) 0.0131(6) 0.0012(5) 0.0011(5) 0.0050(5)
C00H 0.0153(6) 0.0132(6) 0.0186(6) 0.0026(5) 0.0019(5) 0.0067(5)
C00I 0.0136(6) 0.0137(6) 0.0097(5) -0.0010(4) 0.0003(5) 0.0050(5)
C00J 0.0140(6) 0.0143(6) 0.0126(6) 0.0013(5) 0.0022(5) 0.0050(5)
C00K 0.0148(6) 0.0189(6) 0.0140(6) 0.0031(5) 0.0020(5) 0.0057(5)
C00L 0.0136(6) 0.0125(6) 0.0227(7) 0.0018(5) 0.0032(5) 0.0057(5)
C00M 0.0166(6) 0.0131(6) 0.0146(6) 0.0009(5) 0.0000(5) 0.0045(5)
C00N 0.0135(6) 0.0183(6) 0.0159(6) 0.0026(5) 0.0022(5) 0.0063(5)
C00O 0.0179(7) 0.0223(7) 0.0157(6) -0.0025(5) -0.0019(5) 0.0090(6)
C00P 0.0125(6) 0.0142(6) 0.0138(6) 0.0005(5) 0.0010(5) 0.0060(5)
C00Q 0.0130(6) 0.0158(6) 0.0210(7) 0.0037(5) 0.0004(5) 0.0049(5)
C00R 0.0153(6) 0.0164(6) 0.0171(6) 0.0040(5) 0.0047(5) 0.0077(5)
C00S 0.0135(6) 0.0139(6) 0.0179(6) -0.0013(5) -0.0020(5) 0.0057(5)
C00T 0.0155(6) 0.0165(6) 0.0169(6) 0.0005(5) 0.0018(5) 0.0084(5)
C00U 0.0155(6) 0.0133(6) 0.0115(5) 0.0021(5) 0.0021(5) 0.0045(5)
C00V 0.0169(6) 0.0151(6) 0.0223(7) 0.0049(5) 0.0017(5) 0.0049(5)
C00W 0.0118(6) 0.0139(6) 0.0177(6) 0.0001(5) -0.0009(5) 0.0061(5)
C00X 0.0164(6) 0.0224(7) 0.0137(6) 0.0035(5) 0.0006(5) 0.0045(5)
C00Y 0.0189(6) 0.0159(6) 0.0140(6) 0.0009(5) 0.0033(5) 0.0050(5)
C00Z 0.0215(7) 0.0210(7) 0.0128(6) -0.0020(5) 0.0029(5) 0.0045(6)
C010 0.0155(6) 0.0165(6) 0.0127(6) 0.0020(5) 0.0027(5) 0.0040(5)
C011 0.0164(6) 0.0136(6) 0.0148(6) -0.0011(5) -0.0001(5) 0.0043(5)
C012 0.0162(6) 0.0189(6) 0.0185(6) 0.0054(5) 0.0025(5) 0.0046(5)
C013 0.0168(6) 0.0202(7) 0.0183(6) -0.0037(5) -0.0024(5) 0.0095(5)
C014 0.0210(7) 0.0253(7) 0.0189(7) -0.0043(6) 0.0019(6) 0.0109(6)
C015 0.0296(8) 0.0151(7) 0.0209(7) 0.0027(6) -0.0020(6) 0.0074(6)
C016 0.0178(7) 0.0149(6) 0.0264(7) 0.0011(6) -0.0013(6) 0.0058(5)
C017 0.0276(8) 0.0239(7) 0.0217(7) 0.0058(6) 0.0091(6) 0.0139(6)
C018 0.0180(7) 0.0204(7) 0.0246(7) -0.0065(6) -0.0027(6) 0.0109(6)
C019 0.0199(7) 0.0242(7) 0.0203(7) 0.0070(6) 0.0015(6) 0.0068(6)
C01A 0.0193(7) 0.0136(6) 0.0291(7) -0.0045(6) -0.0054(6) 0.0076(5)
C01B 0.0263(8) 0.0282(8) 0.0209(7) -0.0010(6) 0.0056(6) 0.0160(6)
C01C 0.0193(7) 0.0179(7) 0.0186(6) -0.0009(5) -0.0019(6) 0.0022(5)
C01D 0.0219(7) 0.0281(8) 0.0178(7) 0.0027(6) 0.0070(6) 0.0104(6)
C01E 0.0238(8) 0.0230(7) 0.0270(8) -0.0039(6) 0.0042(6) 0.0113(6)
C01F 0.0237(7) 0.0179(7) 0.0166(6) 0.0036(5) 0.0030(6) 0.0008(6)
C01G 0.0339(9) 0.0321(8) 0.0216(7) 0.0064(6) 0.0136(7) 0.0189(7)

loop_
_atom_type_symbol
_atom_type_description
_atom_type_scat_dispersion_real
_atom_type_scat_dispersion_imag
_atom_type_scat_source
C C 0.0033 0.0016 'International Tables Vol C Tables 4.2.6.8 and 6.1.1.4'
H H 0.0000 0.0000 'International Tables Vol C Tables 4.2.6.8 and 6.1.1.4'
N N 0.0061 0.0033 'International Tables Vol C Tables 4.2.6.8 and 6.1.1.4'
O O 0.0106 0.0060 'International Tables Vol C Tables 4.2.6.8 and 6.1.1.4'

loop_
_geom_angle_atom_site_label_1
_geom_angle_atom_site_label_2
_geom_angle_atom_site_label_3
_geom_angle
C00D N002 C006 106.61(11)
C004 N003 C00I 115.44(10)
C00D N003 C004 108.92(10)
C00D N003 C00I 134.93(10)
N003 C004 C005 106.25(10)
N003 C004 C006 104.79(10)
C006 C004 C005 148.90(11)
C007 C005 C004 107.85(10)
C008 C005 C004 133.67(12)
C008 C005 C007 118.49(12)
N002 C006 C00U 118.06(11)
C004 C006 N002 109.22(10)
C004 C006 C00U 132.72(12)
C005 C007 C00I 111.48(11)
C00M C007 C005 122.66(11)
C00M C007 C00I 125.86(11)
C00L C008 C005 118.74(12)
C00B C009 C00F 119.68(11)
C00B C009 C00W 119.10(11)
C00F C009 C00W 121.22(11)
C00J C00A C00I 124.02(11)
C00N C00B C009 119.63(11)
C00N C00B C00P 121.08(11)
C00P C00B C009 119.28(11)
C00G C00C C00Y 118.26(11)
C00G C00C C011 123.46(11)
C00Y C00C C011 118.26(11)
N002 C00D N003 110.45(11)
N002 C00D C00P 128.67(12)
N003 C00D C00P 120.80(11)
C00S C00E C00T 121.45(11)
C00S C00E C013 119.68(12)
C013 C00E C00T 118.86(12)
C009 C00F C00T 119.44(11)
C00R C00F C009 118.60(11)
C00R C00F C00T 121.95(11)
C00C C00G C00I 123.45(11)
C00P C00H C00R 120.83(12)
N003 C00I C007 98.74(9)
N003 C00I C00A 109.42(10)
N003 C00I C00G 112.44(10)
C00A C00I C007 110.73(10)
C00A C00I C00G 113.23(10)
C00G C00I C007 111.39(10)
C00A C00J C00Y 118.06(11)
C00A C00J C010 122.71(11)
C00Y C00J C010 119.21(11)
C00X C00K C00U 120.86(12)
C008 C00L C00Q 122.02(12)
C007 C00M C00Q 118.29(12)
C012 C00N C00B 120.40(12)
C014 C00O C00U 120.80(13)
C00B C00P C00D 118.65(11)
C00H C00P C00B 119.88(11)
C00H C00P C00D 121.33(11)
C00M C00Q C00L 119.76(12)
C00F C00R C00H 121.55(12)
C00E C00S C00W 119.56(11)
C016 C00S C00E 118.55(12)
C016 C00S C00W 121.87(12)
C00E C00T C00F 118.99(11)
C017 C00T C00E 119.00(12)
C017 C00T C00F 122.00(12)
C00K C00U C006 119.01(11)
C00O C00U C006 123.04(12)
C00O C00U C00K 117.92(11)
C00W C00V C012 122.10(12)
C009 C00W C00S 119.12(11)
C00V C00W C009 118.71(11)
C00V C00W C00S 122.14(11)
C00Z C00X C00K 120.63(13)
O001 C00Y C00C 121.21(12)
O001 C00Y C00J 120.69(12)
C00C C00Y C00J 118.10(11)
C00X C00Z C014 119.11(12)
C00J C010 C019 110.29(11)
C00J C010 C01D 109.80(11)
C00J C010 C01F 110.88(11)
C019 C010 C01D 109.87(11)
C01F C010 C019 108.37(11)
C01F C010 C01D 107.57(11)
C00C C011 C01C 109.72(11)
C00C C011 C01E 109.92(11)
C015 C011 C00C 110.75(11)
C015 C011 C01C 108.02(12)
C015 C011 C01E 108.27(12)
C01C C011 C01E 110.12(11)
C00N C012 C00V 120.05(12)
C018 C013 C00E 119.07(13)
C01B C013 C00E 119.80(12)
C01B C013 C018 121.12(12)
C00Z C014 C00O 120.67(13)
C00S C016 C01A 121.44(14)
C00T C017 C01G 121.52(13)
C01A C018 C013 120.65(13)
C018 C01A C016 120.51(13)
C01G C01B C013 120.50(13)
C01B C01G C017 120.25(14)

loop_
_geom_bond_atom_site_label_1
_geom_bond_atom_site_label_2
_geom_bond_distance
O001 C00Y 1.2218(16)
N002 C006 1.3964(16)
N002 C00D 1.3235(16)
N003 C004 1.3858(15)
N003 C00D 1.3580(16)
N003 C00I 1.4798(16)
C004 C005 1.4675(17)
C004 C006 1.3892(18)
C005 C007 1.4108(17)
C005 C008 1.3987(17)
C006 C00U 1.4734(17)
C007 C00I 1.5362(17)
C007 C00M 1.3854(18)
C008 C00L 1.3936(19)
C009 C00B 1.4272(16)
C009 C00F 1.4315(17)
C009 C00W 1.4322(17)
C00A C00I 1.4991(17)
C00A C00J 1.3362(17)
C00B C00N 1.4194(18)
C00B C00P 1.4271(17)
C00C C00G 1.3445(17)
C00C C00Y 1.4982(18)
C00C C011 1.5336(17)
C00D C00P 1.4799(17)
C00E C00S 1.4256(19)
C00E C00T 1.4312(17)
C00E C013 1.4311(17)
C00F C00R 1.3877(17)
C00F C00T 1.4749(17)
C00G C00I 1.5006(17)
C00H C00P 1.3712(18)
C00H C00R 1.4050(17)
C00J C00Y 1.4996(18)
C00J C010 1.5280(17)
C00K C00U 1.4054(18)
C00K C00X 1.3917(18)
C00L C00Q 1.3963(19)
C00M C00Q 1.3922(18)
C00N C012 1.3693(18)
C00O C00U 1.3972(17)
C00O C014 1.3953(18)
C00S C00W 1.4735(17)
C00S C016 1.3900(18)
C00T C017 1.3845(19)
C00V C00W 1.3836(18)
C00V C012 1.4045(18)
C00X C00Z 1.3857(19)
C00Z C014 1.388(2)
C010 C019 1.5372(19)
C010 C01D 1.5390(18)
C010 C01F 1.5347(19)
C011 C015 1.5316(19)
C011 C01C 1.5384(19)
C011 C01E 1.5400(19)
C013 C018 1.4177(19)
C013 C01B 1.410(2)
C016 C01A 1.4111(19)
C017 C01G 1.4101(19)
C018 C01A 1.360(2)
C01B C01G 1.368(2)
